data_4312798
loop_
_publ_author_name
'Andrey Yu. Kovalevsky'
'Milan Gembicky'
'Irina V. Novozhilova'
'Philip Coppens'

_publ_section_title
;
 Solid-State Structure Dependence of the Molecular Distortion and
 Spectroscopic Properties of the Cu(I)
 Bis(2,9-dimethyl-1,10-phenanthroline) Ion
;
_journal_name_full 'Inorganic Chemistry'
_journal_page_first 8794
_journal_page_last 8802
_journal_paper_doi 10.1021/ic0348805
_journal_volume 42
_journal_year 2003
_chemical_formula_sum 'C28.5 H25 Cl Cu F6 N4 P'
_chemical_formula_weight 667.48
_chemical_melting_point ?
_chemical_name_common '[Cu(I)(dmp)2]PF6x0.5CH2Cl2'
_chemical_name_systematic
;
   bis-(2,9-dimethyl-1,10-phenanthroline)copper(I) hexafluorophasphate
dichloromethane semi-solvate
;
_space_group_IT_number 2
_symmetry_cell_setting triclinic
_symmetry_space_group_name_Hall '-P 1'
_symmetry_space_group_name_H-M 'P -1'
_atom_sites_solution_hydrogens difmap
_atom_sites_solution_primary direct
_atom_sites_solution_secondary difmap
_audit_creation_method SHELXL-97
_cell_angle_alpha 69.7210(10)
_cell_angle_beta 72.9740(10)
_cell_angle_gamma 72.4550(10)
_cell_formula_units_Z 2
_cell_length_a 10.5250(3)
_cell_length_b 11.1161(3)
_cell_length_c 13.3764(3)
_cell_measurement_reflns_used 987
_cell_measurement_temperature 90(1)
_cell_measurement_theta_max 28.30
_cell_measurement_theta_min 2.08
_cell_volume 1368.32(6)
_computing_cell_refinement 'Bruker SMART'
_computing_data_collection 'Bruker SMART'
_computing_data_reduction 'Bruker SAINT'
_computing_molecular_graphics 'Bruker SHELXTL'
_computing_publication_material 'Bruker SHELXTL'
_computing_structure_refinement 'SHELXL-97 (Sheldrick, 1997)'
_computing_structure_solution 'SHELXS-97 (Sheldrick, 1990)'
_diffrn_ambient_temperature 90(2)
_diffrn_measured_fraction_theta_full 0.985
_diffrn_measured_fraction_theta_max 0.985
_diffrn_measurement_device_type 'CCD area detector'
_diffrn_measurement_method 'phi and omega scan'
_diffrn_radiation_monochromator graphite
_diffrn_radiation_source 'rotating anode'
_diffrn_radiation_type MoK\a
_diffrn_radiation_wavelength 0.71073
_diffrn_reflns_av_R_equivalents 0.0347
_diffrn_reflns_av_sigmaI/netI 0.0295
_diffrn_reflns_limit_h_max 14
_diffrn_reflns_limit_h_min -14
_diffrn_reflns_limit_k_max 14
_diffrn_reflns_limit_k_min -14
_diffrn_reflns_limit_l_max 17
_diffrn_reflns_limit_l_min -17
_diffrn_reflns_number 25516
_diffrn_reflns_theta_full 28.30
_diffrn_reflns_theta_max 28.30
_diffrn_reflns_theta_min 2.08
_exptl_absorpt_coefficient_mu 1.023
_exptl_absorpt_correction_T_max 0.9046
_exptl_absorpt_correction_T_min 0.8216
_exptl_absorpt_correction_type 'empirical SADABS 2.05'
_exptl_crystal_colour red
_exptl_crystal_density_diffrn 1.620
_exptl_crystal_density_method 'not measured'
_exptl_crystal_description prizm
_exptl_crystal_F_000 678
_exptl_crystal_size_max 0.20
_exptl_crystal_size_mid 0.13
_exptl_crystal_size_min 0.10
_refine_diff_density_max 0.781
_refine_diff_density_min -0.540
_refine_diff_density_rms 0.077
_refine_ls_extinction_coef 0.0127(8)
_refine_ls_extinction_expression Fc^*^=kFc[1+0.001xFc^2^\l^3^/sin(2\q)]^-1/4^
_refine_ls_extinction_method SHELXL
_refine_ls_goodness_of_fit_ref 1.070
_refine_ls_hydrogen_treatment 'riding model and ideal CH3 groups'
_refine_ls_matrix_type full
_refine_ls_number_parameters 384
_refine_ls_number_reflns 6704
_refine_ls_number_restraints 0
_refine_ls_restrained_S_all 1.070
_refine_ls_R_factor_all 0.0447
_refine_ls_R_factor_gt 0.0339
_refine_ls_shift/su_max 0.003
_refine_ls_shift/su_mean <0.001
_refine_ls_structure_factor_coef Fsqd
_refine_ls_weighting_details 'calc w=1/[\s^2^(Fo^2^)+(0.0352P)^2^+1.4106P] where P=(Fo^2^+2Fc^2^)/3'
_refine_ls_weighting_scheme calc
_refine_ls_wR_factor_gt 0.0824
_refine_ls_wR_factor_ref 0.0904
_reflns_number_gt 5710
_reflns_number_total 6704
_reflns_threshold_expression >2sigma(I)
_cod_data_source_file ic0348805si20031028_114907_05.cif
_cod_data_source_block pf6ch2cl2
_cod_depositor_comments
;
The following automatic conversions were performed:
'_symmetry_cell_setting' value 'Triclinic' changed to 'triclinic'
according to '/home/adriana/struct/CIF-dictionaries/cif_core.dic'
dictionary named 'cif_core.dic' version 2.4.1 from 2010-06-29.

Automatic conversion script
Id: cif_fix_enum 1555 2011-01-17 13:19:09Z saulius 

The following automatic conversions were performed:

'_chemical_melting_point' value 'not measured' was changed to '?' -
the value is undefined or not given.

Automatic conversion script
Id: cif_fix_values 1569 2011-02-09 13:29:24Z adriana 
;
_cod_original_formula_sum 'C28.50 H25 Cl Cu F6 N4 P'
_cod_database_code 4312798

loop_
_symmetry_equiv_pos_as_xyz
'x, y, z'
'-x, -y, -z'

loop_
_atom_site_label
_atom_site_type_symbol
_atom_site_fract_x
_atom_site_fract_y
_atom_site_fract_z
_atom_site_U_iso_or_equiv
_atom_site_adp_type
_atom_site_occupancy
_atom_site_symmetry_multiplicity
_atom_site_calc_flag
_atom_site_refinement_flags
_atom_site_disorder_assembly
_atom_site_disorder_group
Cu1 Cu 0.69170(2) 0.33178(2) 0.183993(18) 0.01609(8) Uani 1 1 d . . .
P1 P 0.09529(5) 0.85774(5) 0.29750(4) 0.02061(12) Uani 1 1 d . . .
F1 F 0.23923(14) 0.85063(18) 0.31827(13) 0.0428(4) Uani 1 1 d . . .
F2 F -0.04980(15) 0.85859(17) 0.27906(13) 0.0418(4) Uani 1 1 d . . .
F3 F 0.01993(17) 0.9227(2) 0.39343(16) 0.0592(5) Uani 1 1 d . . .
F4 F 0.0920(2) 0.71680(16) 0.38391(16) 0.0603(5) Uani 1 1 d . . .
F5 F 0.16389(19) 0.7903(3) 0.20302(16) 0.0710(6) Uani 1 1 d . . .
F6 F 0.0953(3) 0.99745(19) 0.21344(18) 0.0802(8) Uani 1 1 d . . .
N1 N 0.64164(15) 0.15907(15) 0.21831(12) 0.0133(3) Uani 1 1 d . . .
N2 N 0.51433(16) 0.36065(15) 0.30624(13) 0.0154(3) Uani 1 1 d . . .
N3 N 0.73985(15) 0.47246(15) 0.04133(12) 0.0141(3) Uani 1 1 d . . .
N4 N 0.83101(16) 0.39030(15) 0.22661(12) 0.0151(3) Uani 1 1 d . . .
C1 C 0.70307(18) 0.06175(18) 0.17194(15) 0.0157(3) Uani 1 1 d . . .
C2 C 0.6561(2) -0.05545(19) 0.20719(17) 0.0209(4) Uani 1 1 d . . .
H2 H 0.7030 -0.1240 0.1739 0.025 Uiso 1 1 calc R . .
C3 C 0.5436(2) -0.0706(2) 0.28886(18) 0.0272(5) Uani 1 1 d . . .
H3 H 0.5111 -0.1490 0.3120 0.033 Uiso 1 1 calc R . .
C4 C 0.4760(2) 0.0308(2) 0.33862(17) 0.0229(4) Uani 1 1 d . . .
C5 C 0.3580(3) 0.0226(2) 0.4252(2) 0.0362(6) Uani 1 1 d . . .
H5 H 0.3210 -0.0532 0.4494 0.043 Uiso 1 1 calc R . .
C6 C 0.2980(3) 0.1198(3) 0.4732(2) 0.0345(5) Uani 1 1 d . . .
H6 H 0.2214 0.1108 0.5321 0.041 Uiso 1 1 calc R . .
C7 C 0.3495(2) 0.2370(2) 0.43593(16) 0.0227(4) Uani 1 1 d . . .
C8 C 0.2889(2) 0.3440(2) 0.48063(18) 0.0289(5) Uani 1 1 d . . .
H8 H 0.2124 0.3395 0.5399 0.035 Uiso 1 1 calc R . .
C9 C 0.3411(2) 0.4540(2) 0.43800(18) 0.0267(4) Uani 1 1 d . . .
H9 H 0.3010 0.5263 0.4678 0.032 Uiso 1 1 calc R . .
C10 C 0.4547(2) 0.46075(19) 0.34961(16) 0.0196(4) Uani 1 1 d . . .
C11 C 0.52931(18) 0.14369(18) 0.30088(15) 0.0151(3) Uani 1 1 d . . .
C12 C 0.46333(18) 0.25002(18) 0.34946(15) 0.0157(3) Uani 1 1 d . . .
C13 C 0.8230(2) 0.0810(2) 0.07989(17) 0.0210(4) Uani 1 1 d . . .
H13A H 0.8369 0.1699 0.0628 0.032 Uiso 1 1 calc R . .
H13B H 0.8065 0.0698 0.0156 0.032 Uiso 1 1 calc R . .
H13C H 0.9045 0.0161 0.1007 0.032 Uiso 1 1 calc R . .
C14 C 0.5113(2) 0.5822(2) 0.30102(19) 0.0266(4) Uani 1 1 d . . .
H14A H 0.5725 0.5803 0.3448 0.040 Uiso 1 1 calc R . .
H14B H 0.4364 0.6602 0.3003 0.040 Uiso 1 1 calc R . .
H14C H 0.5621 0.5856 0.2262 0.040 Uiso 1 1 calc R . .
C15 C 0.70413(18) 0.50486(18) -0.05395(15) 0.0163(3) Uani 1 1 d . . .
C16 C 0.73410(19) 0.61748(19) -0.13868(16) 0.0197(4) Uani 1 1 d . . .
H16 H 0.7080 0.6380 -0.2060 0.024 Uiso 1 1 calc R . .
C17 C 0.80032(19) 0.69727(19) -0.12469(15) 0.0189(4) Uani 1 1 d . . .
H17 H 0.8174 0.7748 -0.1807 0.023 Uiso 1 1 calc R . .
C18 C 0.84285(18) 0.66256(17) -0.02573(15) 0.0149(3) Uani 1 1 d . . .
C19 C 0.91405(19) 0.73876(18) -0.00355(16) 0.0180(4) Uani 1 1 d . . .
H19 H 0.9334 0.8172 -0.0569 0.022 Uiso 1 1 calc R . .
C20 C 0.95414(19) 0.70066(18) 0.09236(16) 0.0170(4) Uani 1 1 d . . .
H20 H 1.0001 0.7534 0.1057 0.020 Uiso 1 1 calc R . .
C21 C 0.92811(18) 0.58184(17) 0.17394(15) 0.0148(3) Uani 1 1 d . . .
C22 C 0.97005(19) 0.53525(19) 0.27434(15) 0.0184(4) Uani 1 1 d . . .
H22 H 1.0166 0.5840 0.2918 0.022 Uiso 1 1 calc R . .
C23 C 0.9429(2) 0.4193(2) 0.34619(16) 0.0203(4) Uani 1 1 d . . .
H23 H 0.9712 0.3869 0.4138 0.024 Uiso 1 1 calc R . .
C24 C 0.8728(2) 0.34769(19) 0.32001(15) 0.0188(4) Uani 1 1 d . . .
C25 C 0.81243(17) 0.54765(17) 0.05388(14) 0.0132(3) Uani 1 1 d . . .
C26 C 0.85830(17) 0.50547(17) 0.15417(14) 0.0132(3) Uani 1 1 d . . .
C27 C 0.6329(2) 0.4175(2) -0.07021(17) 0.0213(4) Uani 1 1 d . . .
H27A H 0.6972 0.3637 -0.1162 0.032 Uiso 1 1 calc R . .
H27B H 0.5570 0.4715 -0.1058 0.032 Uiso 1 1 calc R . .
H27C H 0.5978 0.3600 0.0006 0.032 Uiso 1 1 calc R . .
C28 C 0.8402(3) 0.2213(2) 0.39786(17) 0.0313(5) Uani 1 1 d . . .
H28A H 0.7733 0.2393 0.4624 0.047 Uiso 1 1 calc R . .
H28B H 0.9235 0.1617 0.4198 0.047 Uiso 1 1 calc R . .
H28C H 0.8025 0.1804 0.3623 0.047 Uiso 1 1 calc R . .
Cl1S Cl 0.50134(6) 0.86045(5) 1.03205(5) 0.03464(14) Uani 1 1 d . . .
C1S C 0.5859(4) 0.9854(4) 0.9498(4) 0.0267(9) Uani 0.50 1 d P . .
H1SA H 0.5973 0.9897 0.8748 0.032 Uiso 0.50 1 d PR . .
H1SB H 0.6750 0.9643 0.9651 0.032 Uiso 0.50 1 d PR . .

loop_
_atom_site_aniso_label
_atom_site_aniso_U_11
_atom_site_aniso_U_22
_atom_site_aniso_U_33
_atom_site_aniso_U_23
_atom_site_aniso_U_13
_atom_site_aniso_U_12
Cu1 0.01980(12) 0.01352(12) 0.01611(12) -0.00325(8) -0.00078(8) -0.00935(8)
P1 0.0235(2) 0.0228(3) 0.0162(2) -0.00675(19) -0.00493(19) -0.00388(19)
F1 0.0243(7) 0.0705(11) 0.0457(9) -0.0315(8) -0.0070(6) -0.0103(7)
F2 0.0339(8) 0.0562(10) 0.0384(8) -0.0091(7) -0.0165(6) -0.0109(7)
F3 0.0395(9) 0.0886(14) 0.0608(11) -0.0560(11) -0.0095(8) 0.0093(9)
F4 0.0933(14) 0.0341(9) 0.0619(11) 0.0142(8) -0.0491(11) -0.0265(9)
F5 0.0521(11) 0.1271(19) 0.0614(12) -0.0761(13) 0.0078(9) -0.0204(11)
F6 0.134(2) 0.0503(11) 0.0702(13) 0.0312(10) -0.0671(14) -0.0526(13)
N1 0.0153(7) 0.0134(7) 0.0125(7) -0.0032(5) -0.0024(5) -0.0059(5)
N2 0.0184(7) 0.0138(7) 0.0150(7) -0.0051(6) -0.0038(6) -0.0034(6)
N3 0.0144(7) 0.0132(7) 0.0153(7) -0.0043(6) -0.0020(6) -0.0047(5)
N4 0.0196(7) 0.0131(7) 0.0126(7) -0.0029(6) -0.0015(6) -0.0061(6)
C1 0.0167(8) 0.0148(8) 0.0173(8) -0.0057(7) -0.0037(7) -0.0045(6)
C2 0.0266(10) 0.0150(9) 0.0240(10) -0.0086(7) -0.0034(8) -0.0070(7)
C3 0.0362(12) 0.0202(10) 0.0282(11) -0.0077(8) 0.0014(9) -0.0174(9)
C4 0.0273(10) 0.0216(10) 0.0217(10) -0.0065(8) 0.0023(8) -0.0149(8)
C5 0.0436(14) 0.0351(13) 0.0317(12) -0.0119(10) 0.0142(10) -0.0301(11)
C6 0.0345(12) 0.0409(13) 0.0288(12) -0.0151(10) 0.0159(9) -0.0250(11)
C7 0.0223(9) 0.0282(10) 0.0178(9) -0.0094(8) 0.0035(7) -0.0102(8)
C8 0.0251(10) 0.0370(12) 0.0241(10) -0.0160(9) 0.0054(8) -0.0077(9)
C9 0.0273(10) 0.0278(11) 0.0263(11) -0.0169(9) -0.0012(8) -0.0013(8)
C10 0.0219(9) 0.0177(9) 0.0202(9) -0.0076(7) -0.0059(7) -0.0020(7)
C11 0.0171(8) 0.0157(8) 0.0130(8) -0.0029(7) -0.0016(6) -0.0073(7)
C12 0.0172(8) 0.0172(8) 0.0137(8) -0.0047(7) -0.0027(7) -0.0055(7)
C13 0.0196(9) 0.0211(9) 0.0235(10) -0.0112(8) 0.0025(7) -0.0071(7)
C14 0.0328(11) 0.0172(9) 0.0313(11) -0.0112(8) -0.0058(9) -0.0036(8)
C15 0.0148(8) 0.0167(8) 0.0175(9) -0.0071(7) -0.0025(7) -0.0019(6)
C16 0.0196(9) 0.0220(9) 0.0162(9) -0.0031(7) -0.0064(7) -0.0028(7)
C17 0.0201(9) 0.0165(9) 0.0158(9) 0.0008(7) -0.0036(7) -0.0044(7)
C18 0.0138(8) 0.0138(8) 0.0150(8) -0.0031(7) -0.0003(6) -0.0037(6)
C19 0.0183(8) 0.0134(8) 0.0206(9) -0.0018(7) -0.0010(7) -0.0078(7)
C20 0.0173(8) 0.0148(8) 0.0203(9) -0.0064(7) 0.0001(7) -0.0078(7)
C21 0.0134(8) 0.0144(8) 0.0165(8) -0.0066(7) 0.0000(6) -0.0035(6)
C22 0.0211(9) 0.0215(9) 0.0171(9) -0.0092(7) -0.0027(7) -0.0079(7)
C23 0.0268(10) 0.0233(9) 0.0135(8) -0.0057(7) -0.0054(7) -0.0076(8)
C24 0.0261(9) 0.0173(9) 0.0140(8) -0.0033(7) -0.0034(7) -0.0082(7)
C25 0.0121(8) 0.0123(8) 0.0140(8) -0.0047(6) -0.0001(6) -0.0027(6)
C26 0.0129(7) 0.0120(8) 0.0138(8) -0.0043(6) 0.0000(6) -0.0036(6)
C27 0.0234(9) 0.0237(10) 0.0219(9) -0.0090(8) -0.0076(8) -0.0066(8)
C28 0.0577(15) 0.0232(10) 0.0178(10) 0.0034(8) -0.0121(10) -0.0225(10)
Cl1S 0.0403(3) 0.0229(3) 0.0445(3) -0.0083(2) -0.0140(3) -0.0091(2)
C1S 0.0222(19) 0.023(2) 0.035(2) -0.0111(18) -0.0025(17) -0.0055(16)

loop_
_atom_type_symbol
_atom_type_description
_atom_type_scat_dispersion_real
_atom_type_scat_dispersion_imag
_atom_type_scat_source
C C 0.0033 0.0016 'International Tables Vol C Tables 4.2.6.8 and 6.1.1.4'
H H 0.0000 0.0000 'International Tables Vol C Tables 4.2.6.8 and 6.1.1.4'
N N 0.0061 0.0033 'International Tables Vol C Tables 4.2.6.8 and 6.1.1.4'
F F 0.0171 0.0103 'International Tables Vol C Tables 4.2.6.8 and 6.1.1.4'
Cl Cl 0.1484 0.1585 'International Tables Vol C Tables 4.2.6.8 and 6.1.1.4'
P P 0.1023 0.0942 'International Tables Vol C Tables 4.2.6.8 and 6.1.1.4'
Cu Cu 0.3201 1.2651 'International Tables Vol C Tables 4.2.6.8 and 6.1.1.4'

loop_
_geom_angle_atom_site_label_1
_geom_angle_atom_site_label_2
_geom_angle_atom_site_label_3
_geom_angle
_geom_angle_site_symmetry_1
_geom_angle_site_symmetry_3
_geom_angle_publ_flag
N1 Cu1 N3 133.07(6) . . ?
N1 Cu1 N4 134.26(6) . . ?
N3 Cu1 N4 81.70(6) . . ?
N1 Cu1 N2 81.78(6) . . ?
N3 Cu1 N2 124.24(6) . . ?
N4 Cu1 N2 103.27(6) . . ?
F6 P1 F5 90.72(14) . . ?
F6 P1 F3 90.51(13) . . ?
F5 P1 F3 177.15(11) . . ?
F6 P1 F1 91.03(11) . . ?
F5 P1 F1 92.22(9) . . ?
F3 P1 F1 90.33(9) . . ?
F6 P1 F4 178.79(14) . . ?
F5 P1 F4 90.03(13) . . ?
F3 P1 F4 88.69(12) . . ?
F1 P1 F4 89.89(10) . . ?
F6 P1 F2 91.27(10) . . ?
F5 P1 F2 87.24(10) . . ?
F3 P1 F2 90.16(9) . . ?
F1 P1 F2 177.65(10) . . ?
F4 P1 F2 87.82(9) . . ?
C1 N1 C11 118.29(15) . . ?
C1 N1 Cu1 128.61(12) . . ?
C11 N1 Cu1 113.10(12) . . ?
C10 N2 C12 118.40(16) . . ?
C10 N2 Cu1 131.40(13) . . ?
C12 N2 Cu1 110.01(12) . . ?
C15 N3 C25 118.31(15) . . ?
C15 N3 Cu1 130.60(13) . . ?
C25 N3 Cu1 110.90(12) . . ?
C24 N4 C26 118.62(16) . . ?
C24 N4 Cu1 129.19(13) . . ?
C26 N4 Cu1 110.70(12) . . ?
N1 C1 C2 121.61(17) . . ?
N1 C1 C13 117.88(16) . . ?
C2 C1 C13 120.51(17) . . ?
C3 C2 C1 120.20(18) . . ?
C2 C3 C4 119.46(18) . . ?
C11 C4 C3 117.40(18) . . ?
C11 C4 C5 119.54(19) . . ?
C3 C4 C5 123.06(18) . . ?
C6 C5 C4 121.6(2) . . ?
C5 C6 C7 120.22(19) . . ?
C12 C7 C8 117.10(19) . . ?
C12 C7 C6 119.89(19) . . ?
C8 C7 C6 122.99(19) . . ?
C9 C8 C7 119.44(19) . . ?
C8 C9 C10 120.20(19) . . ?
N2 C10 C9 121.53(18) . . ?
N2 C10 C14 117.92(18) . . ?
C9 C10 C14 120.54(18) . . ?
N1 C11 C4 123.03(17) . . ?
N1 C11 C12 117.68(15) . . ?
C4 C11 C12 119.29(17) . . ?
N2 C12 C7 123.30(17) . . ?
N2 C12 C11 117.24(16) . . ?
C7 C12 C11 119.44(17) . . ?
N3 C15 C16 121.42(17) . . ?
N3 C15 C27 118.28(17) . . ?
C16 C15 C27 120.29(17) . . ?
C17 C16 C15 120.60(18) . . ?
C16 C17 C18 118.90(17) . . ?
C25 C18 C17 117.38(17) . . ?
C25 C18 C19 119.43(17) . . ?
C17 C18 C19 123.19(17) . . ?
C20 C19 C18 121.04(17) . . ?
C19 C20 C21 120.82(17) . . ?
C26 C21 C22 117.25(16) . . ?
C26 C21 C20 119.21(17) . . ?
C22 C21 C20 123.53(17) . . ?
C23 C22 C21 119.30(17) . . ?
C22 C23 C24 120.06(18) . . ?
N4 C24 C23 121.72(17) . . ?
N4 C24 C28 117.12(17) . . ?
C23 C24 C28 121.15(18) . . ?
N3 C25 C18 123.22(17) . . ?
N3 C25 C26 117.36(15) . . ?
C18 C25 C26 119.42(16) . . ?
N4 C26 C21 123.03(17) . . ?
N4 C26 C25 116.96(16) . . ?
C21 C26 C25 120.01(16) . . ?
C1S Cl1S C1S 66.9(2) . 2_677 ?
Cl1S C1S Cl1S 113.1(2) . 2_677 ?
Cl1S C1S C1S 56.6(2) . 2_677 ?
Cl1S C1S C1S 56.5(2) 2_677 2_677 ?

loop_
_geom_bond_atom_site_label_1
_geom_bond_atom_site_label_2
_geom_bond_distance
_geom_bond_site_symmetry_2
_geom_bond_publ_flag
Cu1 N1 2.0079(15) . ?
Cu1 N3 2.0462(15) . ?
Cu1 N4 2.0542(16) . ?
Cu1 N2 2.1158(16) . ?
P1 F6 1.5702(17) . ?
P1 F5 1.5738(16) . ?
P1 F3 1.5805(16) . ?
P1 F1 1.5931(15) . ?
P1 F4 1.5955(16) . ?
P1 F2 1.6134(15) . ?
N1 C1 1.335(2) . ?
N1 C11 1.369(2) . ?
N2 C10 1.335(2) . ?
N2 C12 1.363(2) . ?
N3 C15 1.333(2) . ?
N3 C25 1.367(2) . ?
N4 C24 1.329(2) . ?
N4 C26 1.364(2) . ?
C1 C2 1.411(3) . ?
C1 C13 1.492(3) . ?
C2 C3 1.364(3) . ?
C3 C4 1.407(3) . ?
C4 C11 1.401(2) . ?
C4 C5 1.430(3) . ?
C5 C6 1.346(3) . ?
C6 C7 1.433(3) . ?
C7 C12 1.404(3) . ?
C7 C8 1.411(3) . ?
C8 C9 1.365(3) . ?
C9 C10 1.413(3) . ?
C10 C14 1.500(3) . ?
C11 C12 1.440(3) . ?
C15 C16 1.413(3) . ?
C15 C27 1.494(3) . ?
C16 C17 1.368(3) . ?
C17 C18 1.411(3) . ?
C18 C25 1.404(2) . ?
C18 C19 1.433(3) . ?
C19 C20 1.355(3) . ?
C20 C21 1.433(2) . ?
C21 C26 1.405(2) . ?
C21 C22 1.412(3) . ?
C22 C23 1.367(3) . ?
C23 C24 1.414(3) . ?
C24 C28 1.497(3) . ?
C25 C26 1.435(2) . ?
Cl1S C1S 1.745(4) . ?
Cl1S C1S 1.746(4) 2_677 ?
C1S Cl1S 1.746(4) 2_677 ?
C1S C1S 1.926(9) 2_677 ?

loop_
_geom_torsion_atom_site_label_1
_geom_torsion_atom_site_label_2
_geom_torsion_atom_site_label_3
_geom_torsion_atom_site_label_4
_geom_torsion
_geom_torsion_site_symmetry_1
_geom_torsion_site_symmetry_2
_geom_torsion_site_symmetry_3
_geom_torsion_site_symmetry_4
_geom_torsion_publ_flag
N3 Cu1 N1 C1 47.72(19) . . . . ?
N4 Cu1 N1 C1 -81.70(17) . . . . ?
N2 Cu1 N1 C1 177.75(16) . . . . ?
N3 Cu1 N1 C11 -132.50(12) . . . . ?
N4 Cu1 N1 C11 98.09(14) . . . . ?
N2 Cu1 N1 C11 -2.47(12) . . . . ?
N1 Cu1 N2 C10 178.70(18) . . . . ?
N3 Cu1 N2 C10 -43.88(19) . . . . ?
N4 Cu1 N2 C10 45.04(18) . . . . ?
N1 Cu1 N2 C12 3.83(12) . . . . ?
N3 Cu1 N2 C12 141.25(12) . . . . ?
N4 Cu1 N2 C12 -129.83(12) . . . . ?
N1 Cu1 N3 C15 27.0(2) . . . . ?
N4 Cu1 N3 C15 172.97(17) . . . . ?
N2 Cu1 N3 C15 -86.58(17) . . . . ?
N1 Cu1 N3 C25 -158.17(11) . . . . ?
N4 Cu1 N3 C25 -12.17(12) . . . . ?
N2 Cu1 N3 C25 88.28(13) . . . . ?
N1 Cu1 N4 C24 -35.4(2) . . . . ?
N3 Cu1 N4 C24 179.39(17) . . . . ?
N2 Cu1 N4 C24 56.04(18) . . . . ?
N1 Cu1 N4 C26 158.93(11) . . . . ?
N3 Cu1 N4 C26 13.70(12) . . . . ?
N2 Cu1 N4 C26 -109.65(12) . . . . ?
C11 N1 C1 C2 -0.9(3) . . . . ?
Cu1 N1 C1 C2 178.83(14) . . . . ?
C11 N1 C1 C13 178.29(16) . . . . ?
Cu1 N1 C1 C13 -1.9(2) . . . . ?
N1 C1 C2 C3 1.5(3) . . . . ?
C13 C1 C2 C3 -177.7(2) . . . . ?
C1 C2 C3 C4 -0.9(3) . . . . ?
C2 C3 C4 C11 -0.2(3) . . . . ?
C2 C3 C4 C5 -179.6(2) . . . . ?
C11 C4 C5 C6 -1.4(4) . . . . ?
C3 C4 C5 C6 178.0(3) . . . . ?
C4 C5 C6 C7 1.9(4) . . . . ?
C5 C6 C7 C12 -0.5(4) . . . . ?
C5 C6 C7 C8 178.1(2) . . . . ?
C12 C7 C8 C9 0.9(3) . . . . ?
C6 C7 C8 C9 -177.7(2) . . . . ?
C7 C8 C9 C10 0.2(3) . . . . ?
C12 N2 C10 C9 -0.2(3) . . . . ?
Cu1 N2 C10 C9 -174.71(15) . . . . ?
C12 N2 C10 C14 -179.71(17) . . . . ?
Cu1 N2 C10 C14 5.8(3) . . . . ?
C8 C9 C10 N2 -0.5(3) . . . . ?
C8 C9 C10 C14 179.0(2) . . . . ?
C1 N1 C11 C4 -0.1(3) . . . . ?
Cu1 N1 C11 C4 -179.95(15) . . . . ?
C1 N1 C11 C12 -179.44(16) . . . . ?
Cu1 N1 C11 C12 0.8(2) . . . . ?
C3 C4 C11 N1 0.7(3) . . . . ?
C5 C4 C11 N1 -179.9(2) . . . . ?
C3 C4 C11 C12 179.98(19) . . . . ?
C5 C4 C11 C12 -0.6(3) . . . . ?
C10 N2 C12 C7 1.3(3) . . . . ?
Cu1 N2 C12 C7 176.96(16) . . . . ?
C10 N2 C12 C11 179.80(16) . . . . ?
Cu1 N2 C12 C11 -4.6(2) . . . . ?
C8 C7 C12 N2 -1.7(3) . . . . ?
C6 C7 C12 N2 176.9(2) . . . . ?
C8 C7 C12 C11 179.89(18) . . . . ?
C6 C7 C12 C11 -1.5(3) . . . . ?
N1 C11 C12 N2 2.8(2) . . . . ?
C4 C11 C12 N2 -176.55(17) . . . . ?
N1 C11 C12 C7 -178.69(17) . . . . ?
C4 C11 C12 C7 2.0(3) . . . . ?
C25 N3 C15 C16 -3.0(3) . . . . ?
Cu1 N3 C15 C16 171.51(13) . . . . ?
C25 N3 C15 C27 176.00(16) . . . . ?
Cu1 N3 C15 C27 -9.5(3) . . . . ?
N3 C15 C16 C17 -0.4(3) . . . . ?
C27 C15 C16 C17 -179.44(18) . . . . ?
C15 C16 C17 C18 2.4(3) . . . . ?
C16 C17 C18 C25 -0.9(3) . . . . ?
C16 C17 C18 C19 179.36(18) . . . . ?
C25 C18 C19 C20 1.0(3) . . . . ?
C17 C18 C19 C20 -179.29(18) . . . . ?
C18 C19 C20 C21 0.9(3) . . . . ?
C19 C20 C21 C26 -0.9(3) . . . . ?
C19 C20 C21 C22 178.47(18) . . . . ?
C26 C21 C22 C23 0.7(3) . . . . ?
C20 C21 C22 C23 -178.68(18) . . . . ?
C21 C22 C23 C24 -0.4(3) . . . . ?
C26 N4 C24 C23 0.8(3) . . . . ?
Cu1 N4 C24 C23 -163.97(14) . . . . ?
C26 N4 C24 C28 179.59(18) . . . . ?
Cu1 N4 C24 C28 14.9(3) . . . . ?
C22 C23 C24 N4 -0.4(3) . . . . ?
C22 C23 C24 C28 -179.2(2) . . . . ?
C15 N3 C25 C18 4.7(3) . . . . ?
Cu1 N3 C25 C18 -170.90(14) . . . . ?
C15 N3 C25 C26 -175.58(16) . . . . ?
Cu1 N3 C25 C26 8.85(19) . . . . ?
C17 C18 C25 N3 -2.7(3) . . . . ?
C19 C18 C25 N3 177.07(16) . . . . ?
C17 C18 C25 C26 177.55(16) . . . . ?
C19 C18 C25 C26 -2.7(3) . . . . ?
C24 N4 C26 C21 -0.4(3) . . . . ?
Cu1 N4 C26 C21 167.03(14) . . . . ?
C24 N4 C26 C25 179.51(16) . . . . ?
Cu1 N4 C26 C25 -13.09(19) . . . . ?
C22 C21 C26 N4 -0.4(3) . . . . ?
C20 C21 C26 N4 179.06(16) . . . . ?
C22 C21 C26 C25 179.74(16) . . . . ?
C20 C21 C26 C25 -0.8(3) . . . . ?
N3 C25 C26 N4 3.0(2) . . . . ?
C18 C25 C26 N4 -177.27(16) . . . . ?
N3 C25 C26 C21 -177.14(16) . . . . ?
C18 C25 C26 C21 2.6(3) . . . . ?
C1S Cl1S C1S Cl1S 0.0 2_677 . . 2_677 ?
